data_4000142
_publ_section_title
;
 A Liquid MOCVD Precursor for Thin Films of CdO.
;
_journal_name_full 'Chemistry of Materials'
_journal_paper_doi 10.1021/cm0112946
_journal_year 2002
_chemical_formula_sum 'C14 H12 Cd F12 O6'
_chemical_formula_weight 616.64
_space_group_IT_number 14
_symmetry_cell_setting monoclinic
_symmetry_space_group_name_Hall '-P 2yn'
_symmetry_space_group_name_H-M 'P 1 21/n 1'
_atom_sites_solution_hydrogens geom
_atom_sites_solution_primary direct
_atom_sites_solution_secondary difmap
_cell_angle_alpha 90.00
_cell_angle_beta 100.92(7)
_cell_angle_gamma 90.00
_cell_formula_units_Z 4
_cell_length_a 12.118(7)
_cell_length_b 13.066(5)
_cell_length_c 14.453(7)
_cell_measurement_temperature 293(2)
_cell_volume 2247.0(19)
_diffrn_ambient_temperature 293(2)
_diffrn_detector_area_resol_mean ?
_diffrn_measurement_device_type 'Nonius CAD4'
_diffrn_measurement_method \q/2\q
_diffrn_radiation_monochromator graphite
_diffrn_radiation_source 'X-ray tube'
_diffrn_radiation_type MoK\a
_diffrn_radiation_wavelength 0.71070
_diffrn_reflns_av_R_equivalents 0.0000
_diffrn_reflns_av_sigmaI/netI 0.0717
_diffrn_reflns_limit_h_max 11
_diffrn_reflns_limit_h_min -12
_diffrn_reflns_limit_k_max 12
_diffrn_reflns_limit_k_min 0
_diffrn_reflns_limit_l_max 14
_diffrn_reflns_limit_l_min 0
_diffrn_reflns_number 2307
_diffrn_reflns_theta_max 20.68
_diffrn_reflns_theta_min 2.01
_diffrn_standards_decay_% ?
_diffrn_standards_interval_count ?
_diffrn_standards_interval_time 60
_diffrn_standards_number 3
_exptl_absorpt_coefficient_mu 1.097
_exptl_absorpt_correction_type 'REFDELF (WALKER and STUART, 1983)'
_exptl_crystal_density_diffrn 1.823
_exptl_crystal_density_method 'not measured'
_exptl_crystal_F_000 1200
_refine_ls_extinction_coef ?
_refine_ls_extinction_method none
_refine_ls_goodness_of_fit_ref 1.146
_refine_ls_hydrogen_treatment mixed
_refine_ls_matrix_type full
_refine_ls_number_parameters 339
_refine_ls_number_reflns 2307
_refine_ls_number_restraints 0
_refine_ls_restrained_S_all 1.146
_refine_ls_R_factor_all 0.1070
_refine_ls_R_factor_gt 0.0831
_refine_ls_shift/su_max 7.052
_refine_ls_shift/su_mean 0.503
_refine_ls_structure_factor_coef Fsqd
_refine_ls_weighting_details 'calc w=1/[\s^2^(Fo^2^)+(0.1566P)^2^+0.1802P] where P=(Fo^2^+2Fc^2^)/3'
_refine_ls_weighting_scheme calc
_refine_ls_wR_factor_gt 0.2051
_refine_ls_wR_factor_ref 0.2310
_reflns_number_gt 1719
_reflns_number_total 2307
_reflns_threshold_expression >2sigma(I)
_cod_original_sg_symbol_H-M P21/n
_cod_database_code 4000142

loop_
_symmetry_equiv_pos_as_xyz
'x, y, z'
'-x+1/2, y+1/2, -z+1/2'
'-x, -y, -z'
'x-1/2, -y-1/2, z-1/2'

loop_
_atom_site_label
_atom_site_type_symbol
_atom_site_fract_x
_atom_site_fract_y
_atom_site_fract_z
_atom_site_U_iso_or_equiv
_atom_site_adp_type
_atom_site_occupancy
_atom_site_symmetry_multiplicity
_atom_site_calc_flag
_atom_site_refinement_flags
_atom_site_disorder_assembly
_atom_site_disorder_group
Cd1 Cd 0.85750(10) 0.22041(9) 0.83582(9) 0.0391(7) Uani 1 1 d . . .
F4A1 F 1.306(4) 0.298(4) 0.853(5) 0.12(2) Uani 0.50 1 d P . .
F4A2 F 1.214(5) 0.342(4) 0.963(3) 0.107(18) Uani 0.50 1 d P . .
F4A3 F 1.211(3) 0.431(2) 0.846(3) 0.098(9) Uani 0.50 1 d P . .
F4B1 F 1.273(3) 0.243(3) 0.940(3) 0.131(13) Uani 0.50 1 d P . .
F4B2 F 1.216(4) 0.393(4) 0.942(5) 0.14(2) Uani 0.50 1 d P . .
F4B3 F 1.293(5) 0.331(7) 0.836(5) 0.19(5) Uani 0.50 1 d P . .
F5A1 F 1.138(5) 0.100(4) 0.596(4) 0.13(3) Uani 0.50 1 d P . .
F5A2 F 0.954(3) 0.075(5) 0.562(3) 0.12(2) Uani 0.50 1 d P . .
F5A3 F 1.028(7) 0.214(5) 0.540(4) 0.21(3) Uani 0.50 1 d P . .
F5B1 F 1.032(4) 0.014(2) 0.625(2) 0.101(10) Uani 0.50 1 d P . .
F5B2 F 1.117(4) 0.159(7) 0.568(4) 0.16(3) Uani 0.50 1 d P . .
F5B3 F 0.958(5) 0.135(6) 0.532(3) 0.14(3) Uani 0.50 1 d P . .
F9A1 F 0.901(6) 0.114(6) 1.160(4) 0.17(4) Uani 0.50 1 d P . .
F9A2 F 0.751(6) 0.023(6) 1.139(5) 0.12(2) Uani 0.50 1 d P . .
F9A3 F 0.916(4) -0.030(3) 1.099(3) 0.119(15) Uani 0.50 1 d P . .
F9B1 F 0.946(5) 0.007(4) 1.131(3) 0.11(2) Uani 0.50 1 d P . .
F9B2 F 0.862(6) 0.142(4) 1.155(3) 0.14(3) Uani 0.50 1 d P . .
F9B3 F 0.780(6) -0.010(6) 1.140(6) 0.15(3) Uani 0.50 1 d P . .
F1A1 F 0.516(6) 0.014(7) 0.727(3) 0.15(2) Uani 0.50 1 d P . .
F1A2 F 0.497(5) -0.033(4) 0.868(4) 0.116(18) Uani 0.50 1 d P . .
F1A3 F 0.473(7) 0.119(7) 0.852(7) 0.23(5) Uani 0.50 1 d P . .
F1B1 F 0.468(4) 0.125(6) 0.781(4) 0.13(2) Uani 0.50 1 d P . .
F1B2 F 0.469(4) 0.048(8) 0.884(5) 0.20(4) Uani 0.50 1 d P . .
F1B3 F 0.530(6) -0.022(10) 0.781(7) 0.21(5) Uani 0.50 1 d P . .
O1 O 1.0280(10) 0.2813(9) 0.8727(8) 0.058(4) Uani 1 1 d . . .
O2 O 0.9229(10) 0.1617(9) 0.7113(8) 0.055(3) Uani 1 1 d . . .
O3 O 0.8796(9) 0.1251(9) 0.9669(8) 0.055(3) Uani 1 1 d . . .
O4 O 0.7049(11) 0.1259(10) 0.8067(10) 0.072(4) Uani 1 1 d . . .
O5 O 0.7483(12) 0.3427(10) 0.7412(10) 0.073(4) Uani 1 1 d . . .
O6 O 0.8083(11) 0.3508(9) 0.9327(9) 0.065(4) Uani 1 1 d . . .
C1 C 1.1091(15) 0.2733(13) 0.8319(14) 0.042(5) Uiso 1 1 d . . .
C2 C 1.1085(15) 0.2283(13) 0.7449(13) 0.046(5) Uiso 1 1 d . . .
H2 H 1.1731 0.2342 0.7193 0.11(3) Uiso 1 1 calc R . .
C3 C 1.0217(15) 0.1770(15) 0.6951(13) 0.043(5) Uiso 1 1 d . . .
C4 C 1.2140(16) 0.3217(16) 0.8787(15) 0.072(5) Uiso 1 1 d . . .
C5 C 1.0326(18) 0.1164(15) 0.6024(16) 0.073(5) Uiso 1 1 d . . .
C6 C 0.8134(15) 0.0797(14) 1.0004(13) 0.054(5) Uiso 1 1 d . . .
C7 C 0.6962(15) 0.0569(13) 0.9523(13) 0.063(5) Uiso 1 1 d . . .
H7 H 0.6484 0.0250 0.9867 0.11(3) Uiso 1 1 calc R . .
C8 C 0.6563(15) 0.0799(14) 0.8626(14) 0.055(5) Uiso 1 1 d . . .
C9 C 0.846(2) 0.0481(16) 1.1047(15) 0.068(5) Uiso 1 1 d . . .
C10 C 0.5275(17) 0.0529(18) 0.8249(18) 0.079(5) Uiso 1 1 d . . .
C11 C 0.6849(15) 0.3078(14) 0.6532(13) 0.082(5) Uiso 1 1 d . . .
H11A H 0.6423 0.2484 0.6636 0.11(3) Uiso 1 1 calc R . .
H11B H 0.7353 0.2905 0.6117 0.11(3) Uiso 1 1 calc R . .
H11C H 0.6348 0.3609 0.6253 0.11(3) Uiso 1 1 calc R . .
C12 C 0.6791(15) 0.4020(14) 0.7942(13) 0.069(5) Uiso 1 1 d . . .
H12A H 0.6191 0.3602 0.8100 0.11(3) Uiso 1 1 calc R . .
H12B H 0.6462 0.4607 0.7580 0.11(3) Uiso 1 1 calc R . .
C13 C 0.7573(15) 0.4353(13) 0.8807(13) 0.071(5) Uiso 1 1 d . . .
H13A H 0.8150 0.4788 0.8634 0.11(3) Uiso 1 1 calc R . .
H13B H 0.7163 0.4751 0.9197 0.11(3) Uiso 1 1 calc R . .
C14 C 0.8835(15) 0.3758(14) 1.0184(13) 0.072(5) Uiso 1 1 d . . .
H14A H 0.9389 0.4235 1.0054 0.11(3) Uiso 1 1 calc R . .
H14B H 0.9202 0.3147 1.0455 0.11(3) Uiso 1 1 calc R . .
H14C H 0.8420 0.4059 1.0618 0.11(3) Uiso 1 1 calc R . .

loop_
_atom_site_aniso_label
_atom_site_aniso_U_11
_atom_site_aniso_U_22
_atom_site_aniso_U_33
_atom_site_aniso_U_23
_atom_site_aniso_U_13
_atom_site_aniso_U_12
Cd1 0.0430(10) 0.0383(9) 0.0391(10) -0.0111(6) 0.0157(7) -0.0072(6)
F4A1 0.07(3) 0.12(3) 0.16(5) -0.07(3) -0.02(3) 0.05(3)
F4A2 0.13(3) 0.12(4) 0.06(2) -0.04(3) -0.001(19) -0.09(3)
F4A3 0.076(19) 0.09(2) 0.13(3) -0.01(2) 0.03(2) -0.025(16)
F4B1 0.10(2) 0.12(3) 0.14(3) 0.01(3) -0.07(2) -0.06(2)
F4B2 0.08(2) 0.10(3) 0.26(7) -0.11(4) 0.06(3) -0.06(3)
F4B3 0.11(5) 0.39(11) 0.08(3) -0.08(5) 0.05(3) -0.18(6)
F5A1 0.10(4) 0.20(4) 0.08(4) -0.07(3) -0.02(3) 0.12(4)
F5A2 0.08(2) 0.20(6) 0.05(3) -0.08(3) -0.01(2) -0.03(3)
F5A3 0.21(8) 0.24(7) 0.18(4) -0.07(4) 0.05(5) -0.06(6)
F5B1 0.13(3) 0.102(19) 0.07(2) -0.062(17) 0.01(2) 0.01(2)
F5B2 0.05(3) 0.35(9) 0.08(4) -0.07(5) 0.04(3) 0.01(5)
F5B3 0.14(5) 0.24(7) 0.03(2) 0.02(3) 0.01(2) 0.11(5)
F9A1 0.20(5) 0.15(6) 0.11(5) 0.05(4) -0.08(4) -0.11(6)
F9A2 0.10(5) 0.22(6) 0.04(3) 0.03(3) -0.01(3) -0.02(4)
F9A3 0.14(4) 0.11(3) 0.09(3) 0.03(2) -0.03(2) 0.06(3)
F9B1 0.10(4) 0.12(4) 0.10(3) -0.02(3) -0.01(3) -0.07(3)
F9B2 0.26(7) 0.14(4) 0.024(18) -0.004(19) 0.00(3) 0.05(3)
F9B3 0.08(3) 0.22(6) 0.16(4) 0.15(4) 0.05(2) 0.04(3)
F1A1 0.12(4) 0.24(6) 0.07(3) -0.03(3) 0.00(3) -0.11(4)
F1A2 0.09(4) 0.15(4) 0.09(3) 0.03(3) -0.01(3) -0.07(3)
F1A3 0.18(5) 0.23(8) 0.24(10) -0.15(9) -0.09(6) 0.06(5)
F1B1 0.06(2) 0.13(5) 0.17(5) -0.02(5) -0.07(3) -0.03(3)
F1B2 0.10(3) 0.29(10) 0.23(6) 0.06(7) 0.11(4) -0.02(5)
F1B3 0.09(4) 0.26(14) 0.27(12) -0.16(11) 0.02(8) -0.04(6)
O1 0.055(7) 0.077(9) 0.047(8) -0.032(7) 0.025(7) -0.019(6)
O2 0.057(8) 0.066(8) 0.042(8) -0.036(7) 0.008(6) -0.018(6)
O3 0.023(6) 0.086(9) 0.058(9) 0.013(7) 0.013(6) -0.008(6)
O4 0.066(9) 0.087(10) 0.069(10) -0.001(8) 0.025(8) -0.032(7)
O5 0.093(10) 0.064(8) 0.059(9) -0.007(8) 0.010(8) 0.020(8)
O6 0.095(10) 0.047(8) 0.047(9) -0.015(7) 0.004(8) 0.018(7)
